data_4119426
loop_
_publ_author_name
'Ying-Li Rao'
'Hazem Amarne'
'Leanne D. Chen'
'Matthew L. Brown'
'Nicholas J. Mosey'
'Suning Wang'

_publ_section_title
;
 Photo- and Thermal-Induced Multistructural Transformation of
 2-Phenylazolyl Chelate Boron Compounds
;
_journal_name_full 'Journal of the American Chemical Society'
_journal_page_first 3407
_journal_page_last 3410
_journal_paper_doi 10.1021/ja400917r
_journal_volume 135
_journal_year 2013
_chemical_formula_sum 'C28 H30 B N S'
_chemical_formula_weight 423.40
_chemical_name_systematic
; 
 ? 
;
_space_group_IT_number 14
_symmetry_cell_setting monoclinic
_symmetry_space_group_name_Hall '-P 2ybc'
_symmetry_space_group_name_H-M 'P 1 21/c 1'
_atom_sites_solution_hydrogens geom
_atom_sites_solution_primary direct
_atom_sites_solution_secondary difmap
_audit_creation_method SHELXL-97
_cell_angle_alpha 90.00
_cell_angle_beta 93.213(11)
_cell_angle_gamma 90.00
_cell_formula_units_Z 4
_cell_length_a 17.753(4)
_cell_length_b 7.8595(12)
_cell_length_c 16.398(2)
_cell_measurement_reflns_used 1327
_cell_measurement_temperature 180(2)
_cell_measurement_theta_max 24.06
_cell_measurement_theta_min 2.68
_cell_volume 2284.4(7)
_computing_cell_refinement 'Bruker SAINT'
_computing_data_collection 'Bruker APEX2'
_computing_data_reduction 'Bruker SAINT'
_computing_molecular_graphics 'Bruker SHELXTL'
_computing_publication_material 'Bruker SHELXTL'
_computing_structure_refinement 'SHELXL-97 (Sheldrick, 1997)'
_computing_structure_solution 'SHELXS-97 (Sheldrick, 1990)'
_diffrn_ambient_temperature 180(2)
_diffrn_measured_fraction_theta_full 0.981
_diffrn_measured_fraction_theta_max 0.981
_diffrn_measurement_device_type 'Bruker APEX-II CCD'
_diffrn_measurement_method '\f and \w scans'
_diffrn_radiation_monochromator graphite
_diffrn_radiation_source 'fine-focus sealed tube'
_diffrn_radiation_type MoK\a
_diffrn_radiation_wavelength 0.71073
_diffrn_reflns_av_R_equivalents 0.0826
_diffrn_reflns_av_sigmaI/netI 0.1348
_diffrn_reflns_limit_h_max 22
_diffrn_reflns_limit_h_min -8
_diffrn_reflns_limit_k_max 9
_diffrn_reflns_limit_k_min -9
_diffrn_reflns_limit_l_max 19
_diffrn_reflns_limit_l_min -20
_diffrn_reflns_number 9057
_diffrn_reflns_theta_full 26.50
_diffrn_reflns_theta_max 26.50
_diffrn_reflns_theta_min 2.30
_diffrn_standards_number 0
_exptl_absorpt_coefficient_mu 0.157
_exptl_absorpt_correction_T_max 0.9953
_exptl_absorpt_correction_T_min 0.9922
_exptl_absorpt_correction_type multi-scan
_exptl_crystal_colour yellow
_exptl_crystal_density_diffrn 1.231
_exptl_crystal_description block
_exptl_crystal_F_000 904
_exptl_crystal_size_max 0.05
_exptl_crystal_size_mid 0.03
_exptl_crystal_size_min 0.03
_refine_diff_density_max 0.576
_refine_diff_density_min -0.495
_refine_diff_density_rms 0.081
_refine_ls_extinction_method none
_refine_ls_goodness_of_fit_ref 1.006
_refine_ls_hydrogen_treatment constr
_refine_ls_matrix_type full
_refine_ls_number_parameters 287
_refine_ls_number_reflns 4642
_refine_ls_number_restraints 0
_refine_ls_restrained_S_all 1.006
_refine_ls_R_factor_all 0.1441
_refine_ls_R_factor_gt 0.0770
_refine_ls_shift/su_max 0.000
_refine_ls_shift/su_mean 0.000
_refine_ls_structure_factor_coef Fsqd
_refine_ls_weighting_details 'calc w=1/[\s^2^(Fo^2^)+(0.1000P)^2^+0.0000P] where P=(Fo^2^+2Fc^2^)/3'
_refine_ls_weighting_scheme calc
_refine_ls_wR_factor_gt 0.1807
_refine_ls_wR_factor_ref 0.2195
_reflns_number_gt 2492
_reflns_number_total 4642
_reflns_threshold_expression >2sigma(I)
_cod_data_source_file ja400917r_si_003.cif
_cod_data_source_block yr50
_cod_original_cell_volume 2284.5(7)
_cod_database_code 4119426

loop_
_symmetry_equiv_pos_as_xyz
'x, y, z'
'-x, y+1/2, -z+1/2'
'-x, -y, -z'
'x, -y-1/2, z-1/2'

loop_
_atom_site_label
_atom_site_type_symbol
_atom_site_fract_x
_atom_site_fract_y
_atom_site_fract_z
_atom_site_U_iso_or_equiv
_atom_site_adp_type
_atom_site_occupancy
_atom_site_symmetry_multiplicity
_atom_site_calc_flag
_atom_site_refinement_flags
S1 S 0.54022(6) 0.27788(13) 0.57087(6) 0.0343(3) Uani 1 1 d .
C3 C 0.6038(2) 0.8974(5) 0.7244(2) 0.0351(10) Uani 1 1 d .
H1AA H 0.6074 1.0049 0.7508 0.042 Uiso 1 1 calc R
C16 C 0.9302(3) 0.0729(5) 0.8582(3) 0.0404(11) Uani 1 1 d .
H1A H 0.9590 -0.0047 0.8250 0.061 Uiso 1 1 calc R
H1B H 0.9002 0.0067 0.8953 0.061 Uiso 1 1 calc R
H1C H 0.9651 0.1470 0.8901 0.061 Uiso 1 1 calc R
C15 C 0.8789(2) 0.1793(5) 0.8035(2) 0.0329(10) Uani 1 1 d .
C14 C 0.8111(2) 0.2409(5) 0.8283(2) 0.0331(10) Uani 1 1 d .
H3 H 0.7957 0.2101 0.8809 0.040 Uiso 1 1 calc R
C12 C 0.7645(2) 0.3452(5) 0.7801(2) 0.0286(9) Uani 1 1 d .
C11 C 0.7849(2) 0.3975(5) 0.7011(2) 0.0249(9) Uani 1 1 d .
B1 B 0.7314(3) 0.5218(6) 0.6420(3) 0.0255(10) Uani 1 1 d .
C20 C 0.7756(2) 0.6401(5) 0.5778(2) 0.0265(9) Uani 1 1 d .
C27 C 0.8368(2) 0.7390(5) 0.6098(2) 0.0283(9) Uani 1 1 d .
C26 C 0.8795(2) 0.8352(5) 0.5589(2) 0.0347(10) Uani 1 1 d .
H9 H 0.9206 0.8993 0.5823 0.042 Uiso 1 1 calc R
C24 C 0.8647(2) 0.8416(5) 0.4750(2) 0.0333(10) Uani 1 1 d .
C25 C 0.9162(3) 0.9337(6) 0.4201(3) 0.0434(11) Uani 1 1 d .
H11A H 0.9633 0.8697 0.4169 0.065 Uiso 1 1 calc R
H11B H 0.9272 1.0474 0.4422 0.065 Uiso 1 1 calc R
H11C H 0.8915 0.9440 0.3653 0.065 Uiso 1 1 calc R
C18 C 0.8512(2) 0.3221(5) 0.6735(2) 0.0271(9) Uani 1 1 d .
C19 C 0.8774(2) 0.3420(5) 0.5869(2) 0.0352(10) Uani 1 1 d .
H13A H 0.9062 0.4477 0.5831 0.053 Uiso 1 1 calc R
H13B H 0.8333 0.3459 0.5481 0.053 Uiso 1 1 calc R
H13C H 0.9093 0.2451 0.5739 0.053 Uiso 1 1 calc R
C17 C 0.8966(2) 0.2189(5) 0.7248(2) 0.0306(9) Uani 1 1 d .
H14 H 0.9417 0.1738 0.7049 0.037 Uiso 1 1 calc R
C1 C 0.6658(2) 0.6478(5) 0.6748(2) 0.0264(9) Uani 1 1 d .
C6 C 0.5934(2) 0.5893(5) 0.6495(2) 0.0265(9) Uani 1 1 d .
C7 C 0.6012(2) 0.4274(5) 0.6083(2) 0.0273(9) Uani 1 1 d .
N1 N 0.67295(18) 0.3860(4) 0.60013(18) 0.0261(7) Uani 1 1 d .
C10 C 0.6807(2) 0.2280(5) 0.5654(2) 0.0294(9) Uani 1 1 d .
H19 H 0.7283 0.1776 0.5574 0.035 Uiso 1 1 calc R
C8 C 0.6146(2) 0.1511(5) 0.5436(2) 0.0296(9) Uani 1 1 d .
C9 C 0.6046(2) -0.0195(5) 0.5051(3) 0.0369(10) Uani 1 1 d .
H21A H 0.6539 -0.0747 0.5023 0.055 Uiso 1 1 calc R
H21B H 0.5814 -0.0065 0.4498 0.055 Uiso 1 1 calc R
H21C H 0.5720 -0.0895 0.5377 0.055 Uiso 1 1 calc R
C5 C 0.5274(2) 0.6787(5) 0.6614(2) 0.0316(10) Uani 1 1 d .
H22 H 0.4797 0.6339 0.6433 0.038 Uiso 1 1 calc R
C4 C 0.5331(2) 0.8348(5) 0.7004(2) 0.0349(10) Uani 1 1 d .
H23 H 0.4891 0.8981 0.7106 0.042 Uiso 1 1 calc R
C2 C 0.6694(2) 0.8090(5) 0.7111(2) 0.0313(10) Uani 1 1 d .
H24 H 0.7170 0.8578 0.7267 0.038 Uiso 1 1 calc R
C21 C 0.7560(2) 0.6589(5) 0.4931(2) 0.0270(9) Uani 1 1 d .
C22 C 0.6870(2) 0.5794(5) 0.4506(2) 0.0335(10) Uani 1 1 d .
H26A H 0.6816 0.6209 0.3942 0.050 Uiso 1 1 calc R
H26B H 0.6422 0.6104 0.4795 0.050 Uiso 1 1 calc R
H26C H 0.6926 0.4553 0.4504 0.050 Uiso 1 1 calc R
C23 C 0.8013(2) 0.7573(5) 0.4447(2) 0.0310(9) Uani 1 1 d .
H27 H 0.7876 0.7666 0.3880 0.037 Uiso 1 1 calc R
C28 C 0.8619(2) 0.7406(5) 0.6996(2) 0.0354(10) Uani 1 1 d .
H28A H 0.9048 0.6632 0.7090 0.053 Uiso 1 1 calc R
H28B H 0.8202 0.7034 0.7319 0.053 Uiso 1 1 calc R
H28C H 0.8771 0.8562 0.7158 0.053 Uiso 1 1 calc R
C13 C 0.6911(2) 0.4000(6) 0.8145(2) 0.0390(11) Uani 1 1 d .
H1D H 0.6865 0.3479 0.8683 0.059 Uiso 1 1 calc R
H1E H 0.6488 0.3634 0.7776 0.059 Uiso 1 1 calc R
H1F H 0.6903 0.5241 0.8198 0.059 Uiso 1 1 calc R

loop_
_atom_site_aniso_label
_atom_site_aniso_U_11
_atom_site_aniso_U_22
_atom_site_aniso_U_33
_atom_site_aniso_U_23
_atom_site_aniso_U_13
_atom_site_aniso_U_12
S1 0.0349(6) 0.0346(6) 0.0330(6) -0.0046(5) -0.0010(5) -0.0065(5)
C3 0.046(3) 0.037(2) 0.022(2) -0.0044(18) 0.0003(19) 0.007(2)
C16 0.047(3) 0.039(3) 0.035(2) 0.008(2) -0.004(2) 0.002(2)
C15 0.037(3) 0.030(2) 0.030(2) 0.0024(18) -0.0069(19) -0.0023(18)
C14 0.036(2) 0.039(2) 0.024(2) 0.0056(18) 0.0020(18) -0.0010(19)
C12 0.033(2) 0.033(2) 0.020(2) -0.0007(17) 0.0003(17) -0.0025(18)
C11 0.029(2) 0.027(2) 0.0187(19) -0.0015(16) -0.0002(16) -0.0021(16)
B1 0.030(3) 0.027(2) 0.019(2) -0.0047(17) -0.0002(18) -0.0025(19)
C20 0.031(2) 0.029(2) 0.0199(19) -0.0022(16) -0.0010(16) 0.0026(17)
C27 0.037(2) 0.029(2) 0.019(2) -0.0003(16) 0.0013(17) -0.0031(18)
C26 0.036(2) 0.036(2) 0.032(2) -0.0005(19) -0.0029(19) -0.0039(19)
C24 0.038(3) 0.036(2) 0.027(2) 0.0063(18) 0.0066(18) 0.0014(19)
C25 0.047(3) 0.051(3) 0.033(2) 0.011(2) 0.006(2) -0.007(2)
C18 0.030(2) 0.027(2) 0.024(2) -0.0006(16) 0.0031(17) -0.0008(17)
C19 0.039(3) 0.041(2) 0.025(2) -0.0004(19) 0.0059(19) 0.007(2)
C17 0.031(2) 0.030(2) 0.031(2) 0.0003(18) 0.0007(18) 0.0021(18)
C1 0.033(2) 0.032(2) 0.0146(18) 0.0031(16) 0.0014(16) -0.0010(18)
C6 0.035(2) 0.028(2) 0.0166(18) 0.0044(16) 0.0037(16) 0.0006(18)
C7 0.033(2) 0.031(2) 0.0178(19) 0.0069(16) -0.0010(16) -0.0043(18)
N1 0.032(2) 0.0299(18) 0.0161(16) 0.0004(13) 0.0010(13) -0.0029(14)
C10 0.039(2) 0.031(2) 0.0184(19) -0.0025(16) 0.0022(17) -0.0024(18)
C8 0.041(3) 0.030(2) 0.0182(19) -0.0013(16) 0.0025(17) -0.0049(19)
C9 0.048(3) 0.032(2) 0.030(2) -0.0065(19) 0.003(2) -0.008(2)
C5 0.032(2) 0.042(3) 0.020(2) 0.0045(17) 0.0027(17) -0.0017(19)
C4 0.040(3) 0.039(2) 0.026(2) 0.0002(19) 0.0059(19) 0.009(2)
C2 0.037(2) 0.037(2) 0.020(2) -0.0014(17) 0.0001(17) 0.0005(19)
C21 0.033(2) 0.030(2) 0.0170(19) -0.0023(16) -0.0040(16) 0.0018(17)
C22 0.043(3) 0.042(2) 0.0159(19) 0.0027(17) -0.0036(17) -0.003(2)
C23 0.040(2) 0.035(2) 0.0184(19) 0.0047(17) -0.0002(17) 0.0016(19)
C28 0.045(3) 0.035(2) 0.025(2) -0.0028(18) -0.0060(19) -0.0110(19)
C13 0.042(3) 0.052(3) 0.024(2) 0.006(2) 0.0094(19) 0.006(2)

loop_
_atom_type_symbol
_atom_type_description
_atom_type_scat_dispersion_real
_atom_type_scat_dispersion_imag
_atom_type_scat_source
C C 0.0033 0.0016 'International Tables Vol C Tables 4.2.6.8 and 6.1.1.4'
H H 0.0000 0.0000 'International Tables Vol C Tables 4.2.6.8 and 6.1.1.4'
N N 0.0061 0.0033 'International Tables Vol C Tables 4.2.6.8 and 6.1.1.4'
B B 0.0013 0.0007 'International Tables Vol C Tables 4.2.6.8 and 6.1.1.4'
S S 0.1246 0.1234 'International Tables Vol C Tables 4.2.6.8 and 6.1.1.4'

loop_
_geom_angle_atom_site_label_1
_geom_angle_atom_site_label_2
_geom_angle_atom_site_label_3
_geom_angle
C7 S1 C8 90.63(19)
C4 C3 C2 122.3(4)
C4 C3 H1AA 118.9
C2 C3 H1AA 118.9
C15 C16 H1A 109.5
C15 C16 H1B 109.5
H1A C16 H1B 109.5
C15 C16 H1C 109.5
H1A C16 H1C 109.5
H1B C16 H1C 109.5
C14 C15 C17 116.4(4)
C14 C15 C16 122.1(4)
C17 C15 C16 121.5(4)
C15 C14 C12 122.9(4)
C15 C14 H3 118.5
C12 C14 H3 118.5
C14 C12 C11 121.1(4)
C14 C12 C13 117.2(3)
C11 C12 C13 121.7(4)
C18 C11 C12 115.4(3)
C18 C11 B1 121.6(3)
C12 C11 B1 122.7(3)
N1 B1 C20 115.0(3)
N1 B1 C11 101.2(3)
C20 B1 C11 115.8(3)
N1 B1 C1 95.0(3)
C20 B1 C1 104.0(3)
C11 B1 C1 124.2(3)
C27 C20 C21 116.5(3)
C27 C20 B1 117.4(3)
C21 C20 B1 126.0(3)
C26 C27 C20 120.9(3)
C26 C27 C28 116.1(4)
C20 C27 C28 123.0(3)
C27 C26 C24 122.6(4)
C27 C26 H9 118.7
C24 C26 H9 118.7
C23 C24 C26 116.5(4)
C23 C24 C25 121.9(4)
C26 C24 C25 121.6(4)
C24 C25 H11A 109.5
C24 C25 H11B 109.5
H11A C25 H11B 109.5
C24 C25 H11C 109.5
H11A C25 H11C 109.5
H11B C25 H11C 109.5
C17 C18 C11 120.9(3)
C17 C18 C19 115.2(3)
C11 C18 C19 123.9(3)
C18 C19 H13A 109.5
C18 C19 H13B 109.5
H13A C19 H13B 109.5
C18 C19 H13C 109.5
H13A C19 H13C 109.5
H13B C19 H13C 109.5
C15 C17 C18 122.8(4)
C15 C17 H14 118.6
C18 C17 H14 118.6
C2 C1 C6 116.1(4)
C2 C1 B1 132.0(3)
C6 C1 B1 111.1(3)
C5 C6 C1 123.9(4)
C5 C6 C7 127.7(4)
C1 C6 C7 108.3(3)
N1 C7 C6 112.2(3)
N1 C7 S1 113.1(3)
C6 C7 S1 134.7(3)
C7 N1 C10 112.4(3)
C7 N1 B1 113.1(3)
C10 N1 B1 134.1(3)
C8 C10 N1 114.1(4)
C8 C10 H19 122.9
N1 C10 H19 122.9
C10 C8 C9 126.7(4)
C10 C8 S1 109.7(3)
C9 C8 S1 123.6(3)
C8 C9 H21A 109.5
C8 C9 H21B 109.5
H21A C9 H21B 109.5
C8 C9 H21C 109.5
H21A C9 H21C 109.5
H21B C9 H21C 109.5
C4 C5 C6 118.2(4)
C4 C5 H22 120.9
C6 C5 H22 120.9
C3 C4 C5 119.2(4)
C3 C4 H23 120.4
C5 C4 H23 120.4
C3 C2 C1 120.2(4)
C3 C2 H24 119.9
C1 C2 H24 119.9
C23 C21 C20 119.8(4)
C23 C21 C22 116.4(3)
C20 C21 C22 123.8(4)
C21 C22 H26A 109.5
C21 C22 H26B 109.5
H26A C22 H26B 109.5
C21 C22 H26C 109.5
H26A C22 H26C 109.5
H26B C22 H26C 109.5
C24 C23 C21 123.2(4)
C24 C23 H27 118.4
C21 C23 H27 118.4
C27 C28 H28A 109.5
C27 C28 H28B 109.5
H28A C28 H28B 109.5
C27 C28 H28C 109.5
H28A C28 H28C 109.5
H28B C28 H28C 109.5
C12 C13 H1D 109.5
C12 C13 H1E 109.5
H1D C13 H1E 109.5
C12 C13 H1F 109.5
H1D C13 H1F 109.5
H1E C13 H1F 109.5

loop_
_geom_bond_atom_site_label_1
_geom_bond_atom_site_label_2
_geom_bond_distance
S1 C7 1.690(4)
S1 C8 1.733(4)
C3 C4 1.384(6)
C3 C2 1.384(5)
C3 H1AA 0.9500
C16 C15 1.498(5)
C16 H1A 0.9800
C16 H1B 0.9800
C16 H1C 0.9800
C15 C14 1.379(6)
C15 C17 1.380(5)
C14 C12 1.381(5)
C14 H3 0.9500
C12 C11 1.425(5)
C12 C13 1.512(5)
C11 C18 1.414(5)
C11 B1 1.642(6)
B1 N1 1.615(5)
B1 C20 1.637(6)
B1 C1 1.643(6)
C20 C27 1.412(5)
C20 C21 1.421(5)
C27 C26 1.384(5)
C27 C28 1.514(5)
C26 C24 1.387(5)
C26 H9 0.9500
C24 C23 1.375(6)
C24 C25 1.503(5)
C25 H11A 0.9800
C25 H11B 0.9800
C25 H11C 0.9800
C18 C17 1.394(5)
C18 C19 1.526(5)
C19 H13A 0.9800
C19 H13B 0.9800
C19 H13C 0.9800
C17 H14 0.9500
C1 C2 1.399(5)
C1 C6 1.405(5)
C6 C5 1.389(5)
C6 C7 1.452(5)
C7 N1 1.328(5)
N1 C10 1.376(5)
C10 C8 1.349(5)
C10 H19 0.9500
C8 C9 1.489(5)
C9 H21A 0.9800
C9 H21B 0.9800
C9 H21C 0.9800
C5 C4 1.385(5)
C5 H22 0.9500
C4 H23 0.9500
C2 H24 0.9500
C21 C23 1.396(5)
C21 C22 1.511(5)
C22 H26A 0.9800
C22 H26B 0.9800
C22 H26C 0.9800
C23 H27 0.9500
C28 H28A 0.9800
C28 H28B 0.9800
C28 H28C 0.9800
C13 H1D 0.9800
C13 H1E 0.9800
C13 H1F 0.9800
